data_4318816
loop_
_publ_author_name
'Dirk Badura'
'Heinrich Vahrenkamp'

_publ_section_title
;
 Pyrazolylborate-Zinc-Nucleobase-Complexes, 2:1 Preparations and
 Structures of TpCum,MeZn and TpPh,MeZn Complexes
;
_journal_name_full 'Inorganic Chemistry'
_journal_page_first 6013
_journal_page_last 6019
_journal_paper_doi 10.1021/ic020280e
_journal_volume 41
_journal_year 2002
_chemical_formula_sum 'C37.5 H41.5 B N12 O2.5 Zn'
_chemical_formula_weight 776.51
_chemical_name_common TpPh,MeZn-DAP
_chemical_name_systematic
;
Hydrotris(5-methyl-3-phenyl-pyrazol-1-yl)borato-zinc-diaminopurinat
;
_space_group_IT_number 2
_symmetry_cell_setting triclinic
_symmetry_space_group_name_Hall '-P 1'
_symmetry_space_group_name_H-M 'P -1'
_atom_sites_solution_hydrogens geom
_atom_sites_solution_primary Patterson
_atom_sites_solution_secondary difmap
_audit_creation_method SHELXL-97
_cell_angle_alpha 107.28(3)
_cell_angle_beta 102.33(3)
_cell_angle_gamma 97.69(3)
_cell_formula_units_Z 2
_cell_length_a 12.394(3)
_cell_length_b 12.793(3)
_cell_length_c 13.099(3)
_cell_measurement_temperature 173(2)
_cell_volume 1893.6(9)
_computing_cell_refinement 'Siemens XSCANS'
_computing_data_collection 'Siemens XSCANS'
_computing_data_reduction 'Siemens SHELXTL'
_computing_molecular_graphics 'Siemens SHELXTL'
_computing_publication_material 'Siemens SHELXTL'
_computing_structure_refinement 'SHELXL-97 (Sheldrick, 1997)'
_computing_structure_solution 'SHELXS-97 (Sheldrick, 1990)'
_diffrn_ambient_temperature 293(2)
_diffrn_measured_fraction_theta_full 0.998
_diffrn_measured_fraction_theta_max 0.998
_diffrn_measurement_device_type NONIUS-TURBO-CAD4
_diffrn_measurement_method '\w-2theta scans'
_diffrn_radiation_monochromator graphite
_diffrn_radiation_source 'fine-focus sealed tube'
_diffrn_radiation_type MoK\a
_diffrn_radiation_wavelength 0.71073
_diffrn_reflns_av_R_equivalents 0.0202
_diffrn_reflns_av_sigmaI/netI 0.0311
_diffrn_reflns_limit_h_max 15
_diffrn_reflns_limit_h_min -15
_diffrn_reflns_limit_k_max 0
_diffrn_reflns_limit_k_min -15
_diffrn_reflns_limit_l_max 16
_diffrn_reflns_limit_l_min -15
_diffrn_reflns_number 7794
_diffrn_reflns_theta_full 26.01
_diffrn_reflns_theta_max 26.01
_diffrn_reflns_theta_min 2.54
_diffrn_standards_interval_count 'OCR every 200 refl.'
_diffrn_standards_interval_time 'ICR every 7200 refl.'
_exptl_absorpt_coefficient_mu 0.701
_exptl_absorpt_correction_type none
_exptl_crystal_colour 'pale yellow'
_exptl_crystal_density_diffrn 1.362
_exptl_crystal_density_meas ?
_exptl_crystal_density_method 'not measured'
_exptl_crystal_description isometric
_exptl_crystal_F_000 811
_exptl_crystal_size_max 0.5
_exptl_crystal_size_mid 0.4
_exptl_crystal_size_min 0.2
_refine_diff_density_max 0.450
_refine_diff_density_min -0.255
_refine_diff_density_rms 0.060
_refine_ls_extinction_method none
_refine_ls_goodness_of_fit_ref 1.067
_refine_ls_hydrogen_treatment mixed
_refine_ls_matrix_type full
_refine_ls_number_parameters 507
_refine_ls_number_reflns 7441
_refine_ls_number_restraints 0
_refine_ls_restrained_S_all 1.067
_refine_ls_R_factor_all 0.0561
_refine_ls_R_factor_gt 0.0345
_refine_ls_shift/su_max 0.017
_refine_ls_shift/su_mean 0.000
_refine_ls_structure_factor_coef Fsqd
_refine_ls_weighting_details 'calc w=1/[\s^2^(Fo^2^)+(0.0457P)^2^+1.3296P] where P=(Fo^2^+2Fc^2^)/3'
_refine_ls_weighting_scheme calc
_refine_ls_wR_factor_gt 0.0862
_refine_ls_wR_factor_ref 0.0959
_reflns_number_gt 6104
_reflns_number_total 7441
_reflns_threshold_expression >2sigma(I)
_cod_data_source_file ic020280e_3.cif
_cod_data_source_block b1
_cod_depositor_comments
;
The following automatic conversions were performed:

'_symmetry_cell_setting' value 'Triclinic' changed to 'triclinic'
according to the built-in table from CIF Core dictionary named
'cif_core.dic' version 2.4.1 from 2010-06-29.

Automatic conversion script
Id: cif_fix_values 1646 2011-03-28 12:23:43Z adriana 

The following automatic conversions were performed:

'_exptl_crystal_density_meas' value 'not measured' was changed to '?'
- the value is perceived as not measured.

Automatic conversion script
Id: cif_fix_values 3008 2015-01-20 13:52:24Z robertas 
;
_cod_original_cell_volume 1893.6(7)
_cod_original_formula_sum 'C37.50 H41.50 B N12 O2.50 Zn'
_cod_database_code 4318816

loop_
_symmetry_equiv_pos_as_xyz
'x, y, z'
'-x, -y, -z'

loop_
_atom_site_label
_atom_site_type_symbol
_atom_site_fract_x
_atom_site_fract_y
_atom_site_fract_z
_atom_site_U_iso_or_equiv
_atom_site_adp_type
_atom_site_occupancy
_atom_site_symmetry_multiplicity
_atom_site_calc_flag
_atom_site_refinement_flags
_atom_site_disorder_assembly
_atom_site_disorder_group
Zn1 Zn 0.69674(2) 0.91700(2) 0.74264(2) 0.02033(8) Uani 1 1 d . . .
N10 N 0.70061(15) 0.96066(15) 0.90791(15) 0.0226(4) Uani 1 1 d . . .
N11 N 0.56207(15) 0.99206(15) 0.71200(15) 0.0233(4) Uani 1 1 d . . .
N12 N 0.81680(15) 1.05207(15) 0.76293(15) 0.0225(4) Uani 1 1 d . . .
N9 N 0.70648(15) 0.78091(15) 0.63405(15) 0.0239(4) Uani 1 1 d . . .
C8 C 0.64219(19) 0.72702(19) 0.52751(19) 0.0283(5) Uani 1 1 d . . .
H8 H 0.5756 0.7467 0.4988 0.034 Uiso 1 1 calc R . .
N7 N 0.68062(16) 0.64545(17) 0.46812(16) 0.0297(4) Uani 1 1 d . . .
C5 C 0.77939(18) 0.64493(18) 0.54182(18) 0.0245(4) Uani 1 1 d . . .
C6 C 0.86370(19) 0.58219(18) 0.53055(18) 0.0242(4) Uani 1 1 d . . .
N6 N 0.85569(17) 0.49832(17) 0.43682(16) 0.0318(4) Uani 1 1 d . . .
H6A H 0.9082(12) 0.4619(9) 0.4326(2) 0.038 Uiso 1 1 calc R . .
H6B H 0.7981(13) 0.4816(4) 0.3816(13) 0.038 Uiso 1 1 calc R . .
N1 N 0.95490(16) 0.60704(16) 0.61639(15) 0.0261(4) Uani 1 1 d . . .
C2 C 0.96318(19) 0.69377(19) 0.70971(18) 0.0266(5) Uani 1 1 d . . .
N2 N 1.05891(19) 0.71735(19) 0.79237(18) 0.0406(6) Uani 1 1 d . . .
H2A H 1.0687(3) 0.7702(13) 0.8521(15) 0.049 Uiso 1 1 calc R . .
H2B H 1.1086(13) 0.6792(10) 0.7840(2) 0.049 Uiso 1 1 calc R . .
N3 N 0.88793(16) 0.75835(15) 0.72927(15) 0.0251(4) Uani 1 1 d . . .
C4 C 0.79679(18) 0.72928(17) 0.64182(18) 0.0223(4) Uani 1 1 d . . .
N13 N 0.68590(15) 1.06939(15) 0.94530(15) 0.0229(4) Uani 1 1 d . . .
C10 C 0.68768(18) 0.91609(18) 0.98659(18) 0.0236(4) Uani 1 1 d . . .
C11 C 0.66251(19) 0.9953(2) 1.07265(19) 0.0283(5) Uani 1 1 d . . .
H11 H 0.6490 0.9857 1.1368 0.034 Uiso 1 1 calc R . .
C12 C 0.66166(18) 1.08986(19) 1.04411(18) 0.0250(4) Uani 1 1 d . . .
C13 C 0.6368(2) 1.1986(2) 1.1059(2) 0.0340(5) Uani 1 1 d . . .
H13A H 0.6924 1.2595 1.1074 0.051 Uiso 1 1 calc R . .
H13B H 0.6390 1.2017 1.1804 0.051 Uiso 1 1 calc R . .
H13C H 0.5631 1.2045 1.0694 0.051 Uiso 1 1 calc R . .
C14 C 0.70209(18) 0.80232(19) 0.98137(18) 0.0247(4) Uani 1 1 d . . .
C15 C 0.6673(2) 0.7558(2) 1.0555(2) 0.0339(5) Uani 1 1 d . . .
H15 H 0.6329 0.7960 1.1063 0.041 Uiso 1 1 calc R . .
C16 C 0.6831(2) 0.6506(2) 1.0548(2) 0.0402(6) Uani 1 1 d . . .
H16 H 0.6597 0.6208 1.1051 0.048 Uiso 1 1 calc R . .
C17 C 0.7337(2) 0.5893(2) 0.9795(2) 0.0366(6) Uani 1 1 d . . .
H17 H 0.7434 0.5181 0.9781 0.044 Uiso 1 1 calc R . .
C18 C 0.7696(2) 0.6353(2) 0.9065(2) 0.0350(5) Uani 1 1 d . . .
H18 H 0.8042 0.5949 0.8561 0.042 Uiso 1 1 calc R . .
C19 C 0.7547(2) 0.7407(2) 0.9074(2) 0.0300(5) Uani 1 1 d . . .
H19 H 0.7801 0.7707 0.8581 0.036 Uiso 1 1 calc R . .
N14 N 0.59243(15) 1.10455(15) 0.77249(15) 0.0240(4) Uani 1 1 d . . .
C20 C 0.46269(18) 0.97583(19) 0.63784(18) 0.0247(4) Uani 1 1 d . . .
C21 C 0.43020(19) 1.0783(2) 0.6502(2) 0.0301(5) Uani 1 1 d . . .
H21 H 0.3650 1.0906 0.6091 0.036 Uiso 1 1 calc R . .
C22 C 0.51343(19) 1.1574(2) 0.7349(2) 0.0282(5) Uani 1 1 d . . .
C23 C 0.5246(2) 1.2813(2) 0.7801(2) 0.0380(6) Uani 1 1 d . . .
H23A H 0.5364 1.3045 0.8591 0.057 Uiso 1 1 calc R . .
H23B H 0.4568 1.3010 0.7471 0.057 Uiso 1 1 calc R . .
H23C H 0.5878 1.3181 0.7632 0.057 Uiso 1 1 calc R . .
C24 C 0.40077(18) 0.8639(2) 0.56206(18) 0.0254(5) Uani 1 1 d . . .
C25 C 0.40811(19) 0.7691(2) 0.5928(2) 0.0308(5) Uani 1 1 d . . .
H25 H 0.4531 0.7764 0.6622 0.037 Uiso 1 1 calc R . .
C26 C 0.3492(2) 0.6645(2) 0.5212(2) 0.0396(6) Uani 1 1 d . . .
H26 H 0.3563 0.6015 0.5416 0.048 Uiso 1 1 calc R . .
C27 C 0.2793(2) 0.6530(3) 0.4190(2) 0.0448(7) Uani 1 1 d . . .
H27 H 0.2386 0.5826 0.3714 0.054 Uiso 1 1 calc R . .
C28 C 0.2703(2) 0.7458(2) 0.3881(2) 0.0407(6) Uani 1 1 d . . .
H28 H 0.2231 0.7380 0.3195 0.049 Uiso 1 1 calc R . .
C29 C 0.3310(2) 0.8508(2) 0.4584(2) 0.0326(5) Uani 1 1 d . . .
H29 H 0.3252 0.9130 0.4364 0.039 Uiso 1 1 calc R . .
N15 N 0.80591(15) 1.14751(14) 0.83999(15) 0.0228(4) Uani 1 1 d . . .
C30 C 0.92077(18) 1.07260(18) 0.74979(18) 0.0241(4) Uani 1 1 d . . .
C31 C 0.97749(19) 1.18073(19) 0.81882(19) 0.0277(5) Uani 1 1 d . . .
H31 H 1.0510 1.2154 0.8261 0.033 Uiso 1 1 calc R . .
C32 C 0.90244(19) 1.22576(19) 0.87405(18) 0.0253(4) Uani 1 1 d . . .
C33 C 0.9164(2) 1.3410(2) 0.9537(2) 0.0344(5) Uani 1 1 d . . .
H33A H 0.8819 1.3863 0.9151 0.052 Uiso 1 1 calc R . .
H33B H 0.9954 1.3738 0.9861 0.052 Uiso 1 1 calc R . .
H33C H 0.8808 1.3370 1.0112 0.052 Uiso 1 1 calc R . .
C34 C 0.96170(19) 0.98965(19) 0.66992(19) 0.0259(5) Uani 1 1 d . . .
C35 C 0.8940(2) 0.9312(2) 0.5640(2) 0.0306(5) Uani 1 1 d . . .
H35 H 0.8220 0.9444 0.5425 0.037 Uiso 1 1 calc R . .
C36 C 0.9324(2) 0.8529(2) 0.4892(2) 0.0398(6) Uani 1 1 d . . .
H36 H 0.8863 0.8137 0.4181 0.048 Uiso 1 1 calc R . .
C37 C 1.0395(3) 0.8339(2) 0.5212(3) 0.0470(7) Uani 1 1 d . . .
H37 H 1.0652 0.7807 0.4720 0.056 Uiso 1 1 calc R . .
C38 C 1.1084(2) 0.8936(2) 0.6260(3) 0.0455(7) Uani 1 1 d . . .
H38 H 1.1809 0.8813 0.6467 0.055 Uiso 1 1 calc R . .
C39 C 1.0706(2) 0.9717(2) 0.7006(2) 0.0356(6) Uani 1 1 d . . .
H39 H 1.1178 1.0122 0.7710 0.043 Uiso 1 1 calc R . .
B1 B 0.6954(2) 1.1485(2) 0.8761(2) 0.0246(5) Uani 1 1 d . . .
H1 H 0.696(2) 1.235(2) 0.926(2) 0.030(7) Uiso 1 1 d . . .
O1 O 0.81279(16) 0.45806(14) 0.17752(15) 0.0384(4) Uani 1 1 d . . .
H1A H 0.7585 0.4752 0.1999 0.058 Uiso 1 1 calc R . .
C40 C 0.9030(3) 0.5534(2) 0.2179(3) 0.0490(7) Uani 1 1 d . . .
H40A H 0.8767 0.6187 0.2524 0.074 Uiso 1 1 calc R . .
H40B H 0.9303 0.5630 0.1572 0.074 Uiso 1 1 calc R . .
H40C H 0.9632 0.5429 0.2712 0.074 Uiso 1 1 calc R . .
O2 O 0.63489(16) 0.51243(18) 0.25769(15) 0.0468(5) Uani 1 1 d . . .
H2 H 0.6503 0.5535 0.3225 0.070 Uiso 1 1 calc R . .
C41 C 0.5263(3) 0.4441(2) 0.2284(3) 0.0547(8) Uani 1 1 d . . .
H41A H 0.5293 0.3871 0.2622 0.082 Uiso 1 1 calc R . .
H41B H 0.5006 0.4095 0.1492 0.082 Uiso 1 1 calc R . .
H41C H 0.4749 0.4890 0.2537 0.082 Uiso 1 1 calc R . .
C42 C 1.0000 1.0000 1.0000 0.0483(10) Uani 1 2 d S . .
O3 O 0.9729(4) 1.0708(4) 1.0658(4) 0.0630(13) Uani 0.50 1 d P . .
H3 H 1.0269 1.1024 1.1202 0.095 Uiso 0.50 1 calc PR . .

loop_
_atom_site_aniso_label
_atom_site_aniso_U_11
_atom_site_aniso_U_22
_atom_site_aniso_U_33
_atom_site_aniso_U_23
_atom_site_aniso_U_13
_atom_site_aniso_U_12
Zn1 0.02183(13) 0.01897(13) 0.02173(13) 0.00563(9) 0.00754(9) 0.00947(9)
N10 0.0254(9) 0.0210(9) 0.0227(9) 0.0065(7) 0.0079(7) 0.0094(7)
N11 0.0241(9) 0.0231(9) 0.0261(9) 0.0088(7) 0.0091(7) 0.0113(7)
N12 0.0246(9) 0.0200(9) 0.0249(9) 0.0066(7) 0.0094(7) 0.0092(7)
N9 0.0249(9) 0.0218(9) 0.0253(9) 0.0048(7) 0.0084(7) 0.0109(7)
C8 0.0255(11) 0.0297(12) 0.0297(12) 0.0069(10) 0.0079(9) 0.0120(9)
N7 0.0272(10) 0.0306(10) 0.0279(10) 0.0028(8) 0.0076(8) 0.0110(8)
C5 0.0248(11) 0.0229(11) 0.0259(11) 0.0060(9) 0.0096(9) 0.0065(9)
C6 0.0290(11) 0.0212(10) 0.0266(11) 0.0078(9) 0.0144(9) 0.0086(9)
N6 0.0316(10) 0.0319(11) 0.0285(10) 0.0001(8) 0.0095(8) 0.0158(9)
N1 0.0300(10) 0.0249(9) 0.0271(9) 0.0081(8) 0.0118(8) 0.0131(8)
C2 0.0295(12) 0.0269(11) 0.0273(11) 0.0102(9) 0.0104(9) 0.0123(9)
N2 0.0413(12) 0.0430(13) 0.0301(11) -0.0001(9) 0.0016(9) 0.0262(10)
N3 0.0287(10) 0.0237(9) 0.0237(9) 0.0055(7) 0.0089(8) 0.0112(8)
C4 0.0256(11) 0.0202(10) 0.0259(11) 0.0089(8) 0.0124(9) 0.0089(8)
N13 0.0251(9) 0.0199(9) 0.0248(9) 0.0053(7) 0.0097(7) 0.0089(7)
C10 0.0212(10) 0.0256(11) 0.0231(10) 0.0063(9) 0.0066(8) 0.0054(8)
C11 0.0315(12) 0.0327(12) 0.0236(11) 0.0096(9) 0.0112(9) 0.0101(10)
C12 0.0229(10) 0.0270(11) 0.0241(11) 0.0051(9) 0.0085(9) 0.0063(9)
C13 0.0388(13) 0.0292(12) 0.0343(13) 0.0030(10) 0.0186(11) 0.0118(10)
C14 0.0238(10) 0.0287(11) 0.0235(10) 0.0107(9) 0.0060(8) 0.0080(9)
C15 0.0402(14) 0.0377(14) 0.0356(13) 0.0184(11) 0.0199(11) 0.0180(11)
C16 0.0499(16) 0.0444(15) 0.0445(15) 0.0295(13) 0.0230(13) 0.0203(12)
C17 0.0415(14) 0.0323(13) 0.0432(14) 0.0195(11) 0.0107(11) 0.0168(11)
C18 0.0397(14) 0.0350(13) 0.0358(13) 0.0117(11) 0.0149(11) 0.0184(11)
C19 0.0337(12) 0.0327(12) 0.0306(12) 0.0150(10) 0.0133(10) 0.0127(10)
N14 0.0257(9) 0.0226(9) 0.0294(10) 0.0097(8) 0.0128(8) 0.0130(7)
C20 0.0230(10) 0.0321(12) 0.0257(11) 0.0142(9) 0.0111(9) 0.0110(9)
C21 0.0259(11) 0.0362(13) 0.0379(13) 0.0194(11) 0.0114(10) 0.0177(10)
C22 0.0300(12) 0.0308(12) 0.0366(12) 0.0176(10) 0.0190(10) 0.0182(10)
C23 0.0443(15) 0.0307(13) 0.0526(16) 0.0205(12) 0.0229(13) 0.0220(11)
C24 0.0189(10) 0.0347(12) 0.0271(11) 0.0121(10) 0.0112(9) 0.0091(9)
C25 0.0263(11) 0.0376(13) 0.0309(12) 0.0154(10) 0.0072(9) 0.0061(10)
C26 0.0393(14) 0.0375(14) 0.0450(15) 0.0196(12) 0.0128(12) 0.0020(11)
C27 0.0414(15) 0.0443(16) 0.0387(14) 0.0086(12) 0.0080(12) -0.0072(12)
C28 0.0345(13) 0.0552(17) 0.0286(13) 0.0147(12) 0.0047(11) 0.0017(12)
C29 0.0283(12) 0.0437(14) 0.0328(12) 0.0187(11) 0.0112(10) 0.0123(10)
N15 0.0269(9) 0.0188(9) 0.0239(9) 0.0061(7) 0.0088(7) 0.0079(7)
C30 0.0257(11) 0.0270(11) 0.0249(11) 0.0129(9) 0.0087(9) 0.0108(9)
C31 0.0247(11) 0.0276(12) 0.0317(12) 0.0113(9) 0.0086(9) 0.0041(9)
C32 0.0274(11) 0.0243(11) 0.0255(11) 0.0104(9) 0.0062(9) 0.0065(9)
C33 0.0375(13) 0.0254(12) 0.0360(13) 0.0036(10) 0.0127(11) 0.0029(10)
C34 0.0269(11) 0.0258(11) 0.0327(12) 0.0133(9) 0.0168(9) 0.0094(9)
C35 0.0340(12) 0.0299(12) 0.0338(12) 0.0131(10) 0.0162(10) 0.0093(10)
C36 0.0522(16) 0.0319(13) 0.0371(14) 0.0071(11) 0.0248(12) 0.0043(12)
C37 0.0607(18) 0.0341(14) 0.0623(19) 0.0155(13) 0.0449(16) 0.0194(13)
C38 0.0408(15) 0.0492(17) 0.067(2) 0.0290(15) 0.0331(14) 0.0266(13)
C39 0.0321(13) 0.0429(15) 0.0407(14) 0.0190(12) 0.0162(11) 0.0153(11)
B1 0.0282(12) 0.0199(12) 0.0289(12) 0.0077(10) 0.0120(10) 0.0101(10)
O1 0.0437(10) 0.0311(9) 0.0422(10) 0.0100(8) 0.0150(8) 0.0135(8)
C40 0.0581(18) 0.0421(16) 0.0495(17) 0.0219(14) 0.0146(14) 0.0040(14)
O2 0.0384(10) 0.0547(12) 0.0323(10) -0.0068(9) 0.0059(8) 0.0147(9)
C41 0.0490(17) 0.0351(15) 0.0585(19) -0.0023(14) -0.0058(14) 0.0121(13)
C42 0.044(2) 0.047(2) 0.049(2) 0.019(2) -0.0029(19) 0.0092(19)
O3 0.044(2) 0.069(3) 0.048(3) -0.013(2) -0.0081(19) 0.027(2)

loop_
_atom_type_symbol
_atom_type_description
_atom_type_scat_dispersion_real
_atom_type_scat_dispersion_imag
_atom_type_scat_source
C C 0.0033 0.0016 'International Tables Vol C Tables 4.2.6.8 and 6.1.1.4'
H H 0.0000 0.0000 'International Tables Vol C Tables 4.2.6.8 and 6.1.1.4'
B B 0.0013 0.0007 'International Tables Vol C Tables 4.2.6.8 and 6.1.1.4'
N N 0.0061 0.0033 'International Tables Vol C Tables 4.2.6.8 and 6.1.1.4'
Zn Zn 0.2839 1.4301 'International Tables Vol C Tables 4.2.6.8 and 6.1.1.4'
O O 0.0106 0.0060 'International Tables Vol C Tables 4.2.6.8 and 6.1.1.4'

loop_
_geom_angle_atom_site_label_1
_geom_angle_atom_site_label_2
_geom_angle_atom_site_label_3
_geom_angle
_geom_angle_site_symmetry_1
_geom_angle_site_symmetry_3
_geom_angle_publ_flag
N9 Zn1 N12 113.64(8) . . ?
N9 Zn1 N10 133.41(8) . . ?
N12 Zn1 N10 94.89(8) . . ?
N9 Zn1 N11 120.29(8) . . ?
N12 Zn1 N11 95.26(7) . . ?
N10 Zn1 N11 90.94(8) . . ?
C10 N10 N13 106.56(17) . . ?
C10 N10 Zn1 142.01(15) . . ?
N13 N10 Zn1 109.23(13) . . ?
C20 N11 N14 106.80(17) . . ?
C20 N11 Zn1 141.30(15) . . ?
N14 N11 Zn1 110.01(13) . . ?
C30 N12 N15 106.77(18) . . ?
C30 N12 Zn1 138.04(15) . . ?
N15 N12 Zn1 111.73(13) . . ?
C8 N9 C4 103.81(17) . . ?
C8 N9 Zn1 130.03(15) . . ?
C4 N9 Zn1 125.02(15) . . ?
N7 C8 N9 115.6(2) . . ?
C8 N7 C5 103.06(19) . . ?
C4 C5 N7 109.85(19) . . ?
C4 C5 C6 117.2(2) . . ?
N7 C5 C6 132.8(2) . . ?
N1 C6 N6 119.0(2) . . ?
N1 C6 C5 118.69(19) . . ?
N6 C6 C5 122.3(2) . . ?
C6 N1 C2 118.41(19) . . ?
N3 C2 N2 116.5(2) . . ?
N3 C2 N1 127.7(2) . . ?
N2 C2 N1 115.8(2) . . ?
C2 N3 C4 111.95(18) . . ?
N3 C4 N9 126.33(19) . . ?
N3 C4 C5 126.0(2) . . ?
N9 C4 C5 107.61(19) . . ?
C12 N13 N10 109.55(18) . . ?
C12 N13 B1 128.84(18) . . ?
N10 N13 B1 121.59(17) . . ?
N10 C10 C11 109.3(2) . . ?
N10 C10 C14 123.93(19) . . ?
C11 C10 C14 126.8(2) . . ?
C12 C11 C10 106.6(2) . . ?
N13 C12 C11 108.06(19) . . ?
N13 C12 C13 123.4(2) . . ?
C11 C12 C13 128.6(2) . . ?
C15 C14 C19 118.2(2) . . ?
C15 C14 C10 119.7(2) . . ?
C19 C14 C10 122.0(2) . . ?
C16 C15 C14 120.9(2) . . ?
C15 C16 C17 120.3(2) . . ?
C18 C17 C16 119.1(2) . . ?
C17 C18 C19 120.8(2) . . ?
C18 C19 C14 120.6(2) . . ?
C22 N14 N11 109.67(19) . . ?
C22 N14 B1 130.16(19) . . ?
N11 N14 B1 119.64(17) . . ?
N11 C20 C21 109.3(2) . . ?
N11 C20 C24 122.3(2) . . ?
C21 C20 C24 128.4(2) . . ?
C22 C21 C20 106.4(2) . . ?
N14 C22 C21 107.8(2) . . ?
N14 C22 C23 122.7(2) . . ?
C21 C22 C23 129.4(2) . . ?
C29 C24 C25 118.5(2) . . ?
C29 C24 C20 120.4(2) . . ?
C25 C24 C20 121.1(2) . . ?
C26 C25 C24 120.6(2) . . ?
C25 C26 C27 120.1(3) . . ?
C28 C27 C26 119.9(3) . . ?
C27 C28 C29 120.4(2) . . ?
C28 C29 C24 120.4(2) . . ?
C32 N15 N12 109.71(17) . . ?
C32 N15 B1 131.07(19) . . ?
N12 N15 B1 119.17(18) . . ?
N12 C30 C31 109.62(19) . . ?
N12 C30 C34 122.2(2) . . ?
C31 C30 C34 128.2(2) . . ?
C32 C31 C30 106.1(2) . . ?
N15 C32 C31 107.8(2) . . ?
N15 C32 C33 123.1(2) . . ?
C31 C32 C33 129.0(2) . . ?
C35 C34 C39 119.4(2) . . ?
C35 C34 C30 120.7(2) . . ?
C39 C34 C30 119.9(2) . . ?
C34 C35 C36 120.6(2) . . ?
C37 C36 C35 119.6(3) . . ?
C38 C37 C36 120.1(2) . . ?
C37 C38 C39 120.5(3) . . ?
C38 C39 C34 119.8(3) . . ?
N15 B1 N14 109.90(18) . . ?
N15 B1 N13 109.66(18) . . ?
N14 B1 N13 107.79(18) . . ?
O3 C42 O3 180.000(3) 2_777 . ?

loop_
_geom_bond_atom_site_label_1
_geom_bond_atom_site_label_2
_geom_bond_distance
_geom_bond_site_symmetry_2
_geom_bond_publ_flag
Zn1 N9 1.9305(19) . ?
Zn1 N12 2.035(2) . ?
Zn1 N10 2.0570(18) . ?
Zn1 N11 2.0594(18) . ?
N10 C10 1.345(3) . ?
N10 N13 1.382(2) . ?
N11 C20 1.343(3) . ?
N11 N14 1.375(3) . ?
N12 C30 1.338(3) . ?
N12 N15 1.378(2) . ?
N9 C8 1.365(3) . ?
N9 C4 1.374(3) . ?
C8 N7 1.315(3) . ?
N7 C5 1.390(3) . ?
C5 C4 1.380(3) . ?
C5 C6 1.406(3) . ?
C6 N1 1.339(3) . ?
C6 N6 1.344(3) . ?
N1 C2 1.359(3) . ?
C2 N3 1.342(3) . ?
C2 N2 1.354(3) . ?
N3 C4 1.345(3) . ?
N13 C12 1.349(3) . ?
N13 B1 1.555(3) . ?
C10 C11 1.397(3) . ?
C10 C14 1.473(3) . ?
C11 C12 1.368(3) . ?
C12 C13 1.496(3) . ?
C14 C15 1.392(3) . ?
C14 C19 1.392(3) . ?
C15 C16 1.384(3) . ?
C16 C17 1.385(4) . ?
C17 C18 1.379(4) . ?
C18 C19 1.382(3) . ?
N14 C22 1.352(3) . ?
N14 B1 1.550(3) . ?
C20 C21 1.397(3) . ?
C20 C24 1.470(3) . ?
C21 C22 1.373(4) . ?
C22 C23 1.494(3) . ?
C24 C29 1.394(3) . ?
C24 C25 1.395(3) . ?
C25 C26 1.380(4) . ?
C26 C27 1.384(4) . ?
C27 C28 1.373(4) . ?
C28 C29 1.385(4) . ?
N15 C32 1.349(3) . ?
N15 B1 1.542(3) . ?
C30 C31 1.397(3) . ?
C30 C34 1.479(3) . ?
C31 C32 1.380(3) . ?
C32 C33 1.494(3) . ?
C34 C35 1.380(3) . ?
C34 C39 1.394(3) . ?
C35 C36 1.391(3) . ?
C36 C37 1.380(4) . ?
C37 C38 1.377(5) . ?
C38 C39 1.383(4) . ?
O1 C40 1.421(3) . ?
O2 C41 1.411(4) . ?
C42 O3 1.190(4) 2_777 ?
C42 O3 1.190(4) . ?
